data_7226873
loop_
_publ_author_name
'Balakrishnan, C.'
'NATARAJAN, SATHEESH'
'Neelakantan, M. A.'

_publ_section_title
;
 Exploration of Biological Activities of Alkyne Arms containing Cu(II) and
 Ni(II) Complexes: Syntheses, Crystal Structures and DFT Calculations
;
_journal_name_full 'RSC Adv.'
_journal_paper_doi 10.1039/C6RA20650F
_journal_year 2016
_chemical_formula_moiety 'C26 H24 Cu N2 O4'
_chemical_formula_sum 'C26 H24 Cu N2 O4'
_chemical_formula_weight 492.01
_chemical_name_systematic
; 
 ? 
;
_space_group_IT_number 14
_symmetry_cell_setting monoclinic
_symmetry_space_group_name_Hall '-P 2yn'
_symmetry_space_group_name_H-M 'P 1 21/n 1'
_atom_sites_solution_hydrogens geom
_atom_sites_solution_primary direct
_atom_sites_solution_secondary difmap
_audit_creation_method SHELXL-97
_audit_update_record
;
2016-09-19 deposited with the CCDC.
2016-10-21 downloaded from the CCDC.
;
_cell_angle_alpha 90.00
_cell_angle_beta 93.828(5)
_cell_angle_gamma 90.00
_cell_formula_units_Z 4
_cell_length_a 10.4808(12)
_cell_length_b 9.5955(8)
_cell_length_c 22.932(2)
_cell_measurement_reflns_used 3675
_cell_measurement_temperature 296(2)
_cell_measurement_theta_max 45.795
_cell_measurement_theta_min 4.389
_cell_volume 2301.1(4)
_computing_cell_refinement 'APEX2/SAINT (Bruker, 2004)'
_computing_data_collection 'APEX2 (Bruker, 2004)'
_computing_data_reduction 'SAINT/XPREP (Bruker, 2004)'
_computing_molecular_graphics 'ORTEP3 (Farrugia, 1997) and Mercury (Bruno et al., 2002)'
_computing_publication_material 'SHELXL-97 (Sheldrick, 1997)'
_computing_structure_refinement 'SHELXL-97 (Sheldrick, 1997)'
_computing_structure_solution 'SIR92 (Altornare et al., 1993)'
_diffrn_ambient_temperature 296(2)
_diffrn_measured_fraction_theta_full 0.980
_diffrn_measured_fraction_theta_max 0.980
_diffrn_measurement_device_type 'Bruker axs kappa apex2 CCD Diffractometer'
_diffrn_measurement_method '\w and \f scan'
_diffrn_radiation_monochromator graphite
_diffrn_radiation_source 'fine-focus sealed tube'
_diffrn_radiation_type MoK\a
_diffrn_radiation_wavelength 0.71073
_diffrn_reflns_av_R_equivalents 0.0431
_diffrn_reflns_av_sigmaI/netI 0.0611
_diffrn_reflns_limit_h_max 13
_diffrn_reflns_limit_h_min -13
_diffrn_reflns_limit_k_max 8
_diffrn_reflns_limit_k_min -12
_diffrn_reflns_limit_l_max 30
_diffrn_reflns_limit_l_min -30
_diffrn_reflns_number 18290
_diffrn_reflns_theta_full 28.35
_diffrn_reflns_theta_max 28.35
_diffrn_reflns_theta_min 1.78
_exptl_absorpt_coefficient_mu 0.984
_exptl_absorpt_correction_T_max 0.8274
_exptl_absorpt_correction_T_min 0.7245
_exptl_absorpt_correction_type multi-scan
_exptl_absorpt_process_details 'SADABS (Bruker, 1999)'
_exptl_crystal_colour 'Lavender '
_exptl_crystal_density_diffrn 1.420
_exptl_crystal_density_method 'not measured'
_exptl_crystal_description block
_exptl_crystal_F_000 1020
_exptl_crystal_recrystallization_method 'Re-crystallisation from solvent: DMSO'
_exptl_crystal_size_max 0.35
_exptl_crystal_size_mid 0.30
_exptl_crystal_size_min 0.20
_refine_diff_density_max 0.812
_refine_diff_density_min -0.912
_refine_diff_density_rms 0.357
_refine_ls_extinction_method none
_refine_ls_goodness_of_fit_ref 1.007
_refine_ls_hydrogen_treatment constr
_refine_ls_matrix_type full
_refine_ls_number_parameters 298
_refine_ls_number_reflns 5613
_refine_ls_number_restraints 0
_refine_ls_restrained_S_all 1.007
_refine_ls_R_factor_all 0.0960
_refine_ls_R_factor_gt 0.0483
_refine_ls_shift/su_max 0.000
_refine_ls_shift/su_mean 0.000
_refine_ls_structure_factor_coef Fsqd
_refine_ls_weighting_details 'calc w=1/[\s^2^(Fo^2^)+(0.0966P)^2^+0.0000P] where P=(Fo^2^+2Fc^2^)/3'
_refine_ls_weighting_scheme calc
_refine_ls_wR_factor_gt 0.1318
_refine_ls_wR_factor_ref 0.1675
_reflns_number_gt 3588
_reflns_number_total 5613
_reflns_threshold_expression >2sigma(I)
_cod_data_source_file c6ra20650f2.cif
_cod_data_source_block shelxl
_cod_original_sg_symbol_H-M P21/n
_cod_database_code 7226873

loop_
_symmetry_equiv_pos_as_xyz
'x, y, z'
'-x+1/2, y+1/2, -z+1/2'
'-x, -y, -z'
'x-1/2, -y-1/2, z-1/2'

loop_
_atom_site_label
_atom_site_type_symbol
_atom_site_fract_x
_atom_site_fract_y
_atom_site_fract_z
_atom_site_U_iso_or_equiv
_atom_site_adp_type
_atom_site_occupancy
_atom_site_symmetry_multiplicity
_atom_site_calc_flag
_atom_site_refinement_flags
Cu1 Cu 0.93418(4) 0.16533(4) 0.000339(16) 0.03679(16) Uani 1 1 d .
O1 O 1.4238(3) 0.5378(3) 0.09506(12) 0.0617(8) Uani 1 1 d .
O2 O 1.0627(2) 0.2549(2) 0.04820(9) 0.0421(5) Uani 1 1 d .
O3 O 0.8919(2) 0.0636(3) 0.06685(10) 0.0510(7) Uani 1 1 d .
O4 O 0.6223(3) -0.1901(3) 0.18684(12) 0.0700(9) Uani 1 1 d .
N1 N 0.8131(3) 0.0663(3) -0.05126(11) 0.0431(7) Uani 1 1 d .
N2 N 0.9620(3) 0.2752(3) -0.06780(11) 0.0414(7) Uani 1 1 d .
C1 C 0.8361(4) 0.0931(4) -0.11265(15) 0.0537(10) Uani 1 1 d .
H1 H 0.9132 0.0411 -0.1211 0.064 Uiso 1 1 calc R
C2 C 0.8674(4) 0.2432(4) -0.11725(15) 0.0567(10) Uani 1 1 d .
H2 H 0.7893 0.2948 -0.1100 0.068 Uiso 1 1 calc R
C3 C 1.0461(4) 0.3713(4) -0.07036(15) 0.0470(9) Uani 1 1 d .
H3 H 1.0480 0.4200 -0.1054 0.056 Uiso 1 1 calc R
C4 C 1.1367(3) 0.4101(3) -0.02447(14) 0.0413(8) Uani 1 1 d .
C5 C 1.2271(4) 0.5119(4) -0.03627(17) 0.0543(10) Uani 1 1 d .
H5 H 1.2224 0.5536 -0.0730 0.065 Uiso 1 1 calc R
C6 C 1.3203(4) 0.5520(4) 0.00333(17) 0.0560(10) Uani 1 1 d .
H6 H 1.3790 0.6201 -0.0057 0.067 Uiso 1 1 calc R
C7 C 1.3268(3) 0.4893(3) 0.05803(16) 0.0459(8) Uani 1 1 d .
C8 C 1.4496(4) 0.4706(4) 0.14853(18) 0.0640(12) Uani 1 1 d .
H8A H 1.3704 0.4588 0.1676 0.077 Uiso 1 1 calc R
H8B H 1.5060 0.5285 0.1735 0.077 Uiso 1 1 calc R
C9 C 1.5092(5) 0.3341(5) 0.1415(2) 0.0699(13) Uani 1 1 d .
C10 C 1.5557(6) 0.2308(7) 0.1356(3) 0.111(2) Uani 1 1 d .
H10 H 1.5945 0.1448 0.1307 0.134 Uiso 1 1 calc R
C11 C 1.2400(3) 0.3909(3) 0.07206(15) 0.0427(8) Uani 1 1 d .
H11 H 1.2461 0.3513 0.1092 0.051 Uiso 1 1 calc R
C12 C 1.1422(3) 0.3487(3) 0.03170(15) 0.0366(7) Uani 1 1 d .
C13 C 0.9045(5) 0.2856(4) -0.17732(15) 0.0587(11) Uani 1 1 d .
H13A H 0.9857 0.2435 -0.1852 0.070 Uiso 1 1 calc R
H13B H 0.9137 0.3861 -0.1792 0.070 Uiso 1 1 calc R
C14 C 0.8005(6) 0.2372(5) -0.22262(17) 0.0880(18) Uani 1 1 d .
H14A H 0.7243 0.2925 -0.2184 0.106 Uiso 1 1 calc R
H14B H 0.8290 0.2547 -0.2613 0.106 Uiso 1 1 calc R
C15 C 0.7676(5) 0.0911(5) -0.21826(17) 0.0836(15) Uani 1 1 d .
H15A H 0.8397 0.0351 -0.2287 0.100 Uiso 1 1 calc R
H15B H 0.6962 0.0708 -0.2461 0.100 Uiso 1 1 calc R
C16 C 0.7321(4) 0.0503(4) -0.15775(15) 0.0579(10) Uani 1 1 d .
H16A H 0.6525 0.0952 -0.1493 0.070 Uiso 1 1 calc R
H16B H 0.7197 -0.0497 -0.1560 0.070 Uiso 1 1 calc R
C17 C 0.7285(4) -0.0188(3) -0.03577(15) 0.0446(8) Uani 1 1 d .
H17 H 0.6750 -0.0590 -0.0651 0.054 Uiso 1 1 calc R
C18 C 0.7095(3) -0.0570(3) 0.02299(14) 0.0398(8) Uani 1 1 d .
C19 C 0.7910(3) -0.0155(3) 0.07101(14) 0.0373(7) Uani 1 1 d .
C20 C 0.7633(3) -0.0613(4) 0.12695(15) 0.0436(8) Uani 1 1 d .
H20 H 0.8163 -0.0358 0.1593 0.052 Uiso 1 1 calc R
C21 C 0.6583(4) -0.1436(4) 0.13409(16) 0.0493(9) Uani 1 1 d .
C22 C 0.6850(5) -0.1350(6) 0.23800(18) 0.0814(15) Uani 1 1 d .
H22A H 0.6855 -0.0340 0.2362 0.098 Uiso 1 1 calc R
H22B H 0.7728 -0.1674 0.2419 0.098 Uiso 1 1 calc R
C23 C 0.6168(5) -0.1813(5) 0.28764(19) 0.0739(14) Uani 1 1 d .
C24 C 0.5643(5) -0.2179(6) 0.3283(2) 0.0827(15) Uani 1 1 d .
H24 H 0.5225 -0.2470 0.3607 0.099 Uiso 1 1 calc R
C25 C 0.5797(4) -0.1846(4) 0.08684(17) 0.0572(11) Uani 1 1 d .
H25 H 0.5088 -0.2404 0.0921 0.069 Uiso 1 1 calc R
C26 C 0.6060(4) -0.1437(4) 0.03312(17) 0.0548(10) Uani 1 1 d .
H26 H 0.5534 -0.1740 0.0014 0.066 Uiso 1 1 calc R

loop_
_atom_site_aniso_label
_atom_site_aniso_U_11
_atom_site_aniso_U_22
_atom_site_aniso_U_33
_atom_site_aniso_U_23
_atom_site_aniso_U_13
_atom_site_aniso_U_12
Cu1 0.0387(3) 0.0389(3) 0.0329(2) 0.00401(16) 0.00330(16) -0.00657(17)
O1 0.0586(18) 0.0518(16) 0.0732(19) 0.0023(14) -0.0069(14) -0.0213(13)
O2 0.0448(14) 0.0479(14) 0.0336(11) 0.0058(10) 0.0026(10) -0.0125(11)
O3 0.0451(15) 0.0696(16) 0.0372(13) 0.0163(12) -0.0040(11) -0.0241(12)
O4 0.083(2) 0.078(2) 0.0505(16) 0.0091(14) 0.0184(15) -0.0381(16)
N1 0.0490(18) 0.0494(17) 0.0314(14) -0.0009(12) 0.0060(12) -0.0083(14)
N2 0.0529(19) 0.0387(15) 0.0330(14) 0.0000(12) 0.0050(12) -0.0066(13)
C1 0.064(3) 0.059(2) 0.039(2) -0.0034(17) 0.0068(18) -0.0060(19)
C2 0.079(3) 0.048(2) 0.042(2) 0.0010(17) -0.0058(19) -0.009(2)
C3 0.067(3) 0.0394(19) 0.0356(18) 0.0045(15) 0.0092(17) -0.0053(17)
C4 0.048(2) 0.0355(19) 0.0417(18) 0.0039(14) 0.0109(15) -0.0015(14)
C5 0.070(3) 0.047(2) 0.047(2) 0.0018(17) 0.0138(18) -0.0173(19)
C6 0.060(3) 0.049(2) 0.060(2) 0.0066(19) 0.013(2) -0.0179(18)
C7 0.042(2) 0.0343(18) 0.061(2) -0.0078(16) 0.0028(16) -0.0034(15)
C8 0.069(3) 0.066(3) 0.056(2) -0.008(2) -0.005(2) -0.020(2)
C9 0.061(3) 0.069(3) 0.077(3) 0.008(2) -0.011(2) 0.004(2)
C10 0.099(5) 0.097(4) 0.135(6) 0.004(4) -0.014(4) 0.036(4)
C11 0.048(2) 0.0384(18) 0.0423(19) 0.0021(15) 0.0049(16) -0.0036(15)
C12 0.0357(18) 0.0310(17) 0.0444(19) -0.0023(13) 0.0119(14) -0.0022(13)
C13 0.083(3) 0.056(2) 0.037(2) 0.0090(17) 0.0022(19) -0.007(2)
C14 0.151(5) 0.070(3) 0.039(2) 0.004(2) -0.019(3) -0.007(3)
C15 0.114(4) 0.095(4) 0.041(2) -0.010(2) -0.002(2) -0.024(3)
C16 0.068(3) 0.067(3) 0.039(2) -0.0108(18) 0.0008(18) -0.010(2)
C17 0.050(2) 0.047(2) 0.0377(18) -0.0080(15) 0.0032(15) -0.0107(16)
C18 0.042(2) 0.0357(17) 0.0424(18) -0.0054(14) 0.0073(15) -0.0059(14)
C19 0.0368(19) 0.0337(17) 0.0419(18) 0.0052(14) 0.0057(14) -0.0019(14)
C20 0.043(2) 0.047(2) 0.0406(18) 0.0074(15) 0.0037(15) -0.0070(15)
C21 0.057(2) 0.046(2) 0.047(2) 0.0046(16) 0.0165(18) -0.0106(17)
C22 0.080(4) 0.112(4) 0.054(3) 0.019(3) 0.012(2) -0.033(3)
C23 0.082(4) 0.089(3) 0.051(3) 0.015(2) 0.008(2) -0.012(3)
C24 0.094(4) 0.103(4) 0.052(3) 0.017(3) 0.012(3) -0.017(3)
C25 0.062(3) 0.050(2) 0.061(2) -0.0035(18) 0.018(2) -0.0274(19)
C26 0.059(3) 0.058(2) 0.048(2) -0.0106(17) 0.0073(18) -0.0241(19)

loop_
_atom_type_symbol
_atom_type_description
_atom_type_scat_dispersion_real
_atom_type_scat_dispersion_imag
_atom_type_scat_source
C C 0.0033 0.0016 'International Tables Vol C Tables 4.2.6.8 and 6.1.1.4'
H H 0.0000 0.0000 'International Tables Vol C Tables 4.2.6.8 and 6.1.1.4'
N N 0.0061 0.0033 'International Tables Vol C Tables 4.2.6.8 and 6.1.1.4'
O O 0.0106 0.0060 'International Tables Vol C Tables 4.2.6.8 and 6.1.1.4'
Cu Cu 0.3201 1.2651 'International Tables Vol C Tables 4.2.6.8 and 6.1.1.4'

loop_
_geom_angle_atom_site_label_1
_geom_angle_atom_site_label_2
_geom_angle_atom_site_label_3
_geom_angle
O2 Cu1 O3 87.86(9)
O2 Cu1 N2 94.69(11)
O3 Cu1 N2 174.92(12)
O2 Cu1 N1 175.65(11)
O3 Cu1 N1 93.47(11)
N2 Cu1 N1 84.30(12)
C7 O1 C8 118.8(3)
C12 O2 Cu1 126.3(2)
C19 O3 Cu1 126.3(2)
C21 O4 C22 118.3(3)
C17 N1 C1 122.9(3)
C17 N1 Cu1 126.0(2)
C1 N1 Cu1 111.0(2)
C3 N2 C2 122.7(3)
C3 N2 Cu1 125.1(2)
C2 N2 Cu1 112.1(2)
N1 C1 C2 106.9(3)
N1 C1 C16 116.9(3)
C2 C1 C16 111.6(3)
N1 C1 H1 107.0
C2 C1 H1 107.0
C16 C1 H1 107.0
N2 C2 C1 106.6(3)
N2 C2 C13 116.1(3)
C1 C2 C13 113.4(3)
N2 C2 H2 106.7
C1 C2 H2 106.7
C13 C2 H2 106.7
N2 C3 C4 125.7(3)
N2 C3 H3 117.1
C4 C3 H3 117.1
C5 C4 C12 118.7(3)
C5 C4 C3 117.9(3)
C12 C4 C3 123.4(3)
C6 C5 C4 122.6(3)
C6 C5 H5 118.7
C4 C5 H5 118.7
C5 C6 C7 118.4(3)
C5 C6 H6 120.8
C7 C6 H6 120.8
C11 C7 O1 124.8(3)
C11 C7 C6 121.3(3)
O1 C7 C6 113.9(3)
O1 C8 C9 112.0(4)
O1 C8 H8A 109.2
C9 C8 H8A 109.2
O1 C8 H8B 109.2
C9 C8 H8B 109.2
H8A C8 H8B 107.9
C10 C9 C8 179.0(7)
C9 C10 H10 180.0
C7 C11 C12 121.1(3)
C7 C11 H11 119.4
C12 C11 H11 119.4
O2 C12 C11 117.7(3)
O2 C12 C4 124.5(3)
C11 C12 C4 117.8(3)
C2 C13 C14 108.8(4)
C2 C13 H13A 109.9
C14 C13 H13A 109.9
C2 C13 H13B 109.9
C14 C13 H13B 109.9
H13A C13 H13B 108.3
C15 C14 C13 114.2(4)
C15 C14 H14A 108.7
C13 C14 H14A 108.7
C15 C14 H14B 108.7
C13 C14 H14B 108.7
H14A C14 H14B 107.6
C14 C15 C16 112.8(4)
C14 C15 H15A 109.0
C16 C15 H15A 109.0
C14 C15 H15B 109.0
C16 C15 H15B 109.0
H15A C15 H15B 107.8
C1 C16 C15 110.4(4)
C1 C16 H16A 109.6
C15 C16 H16A 109.6
C1 C16 H16B 109.6
C15 C16 H16B 109.6
H16A C16 H16B 108.1
N1 C17 C18 125.0(3)
N1 C17 H17 117.5
C18 C17 H17 117.5
C26 C18 C19 118.5(3)
C26 C18 C17 118.0(3)
C19 C18 C17 123.5(3)
O3 C19 C18 124.0(3)
O3 C19 C20 117.7(3)
C18 C19 C20 118.3(3)
C21 C20 C19 120.4(3)
C21 C20 H20 119.8
C19 C20 H20 119.8
O4 C21 C25 114.7(3)
O4 C21 C20 124.4(3)
C25 C21 C20 120.9(3)
O4 C22 C23 108.1(4)
O4 C22 H22A 110.1
C23 C22 H22A 110.1
O4 C22 H22B 110.1
C23 C22 H22B 110.1
H22A C22 H22B 108.4
C24 C23 C22 178.6(6)
C23 C24 H24 180.0
C26 C25 C21 119.5(3)
C26 C25 H25 120.3
C21 C25 H25 120.3
C25 C26 C18 122.5(3)
C25 C26 H26 118.8
C18 C26 H26 118.8

loop_
_geom_bond_atom_site_label_1
_geom_bond_atom_site_label_2
_geom_bond_distance
Cu1 O2 1.887(2)
Cu1 O3 1.888(2)
Cu1 N2 1.923(3)
Cu1 N1 1.927(3)
O1 C7 1.362(4)
O1 C8 1.396(5)
O2 C12 1.299(4)
O3 C19 1.310(4)
O4 C21 1.366(4)
O4 C22 1.409(5)
N1 C17 1.273(4)
N1 C1 1.467(4)
N2 C3 1.280(5)
N2 C2 1.488(4)
C1 C2 1.482(6)
C1 C16 1.509(5)
C1 H1 0.9800
C2 C13 1.512(5)
C2 H2 0.9800
C3 C4 1.420(5)
C3 H3 0.9300
C4 C5 1.400(5)
C4 C12 1.414(4)
C5 C6 1.345(5)
C5 H5 0.9300
C6 C7 1.389(5)
C6 H6 0.9300
C7 C11 1.365(5)
C8 C9 1.465(6)
C8 H8A 0.9700
C8 H8B 0.9700
C9 C10 1.117(7)
C10 H10 0.9300
C11 C12 1.394(4)
C11 H11 0.9300
C13 C14 1.527(5)
C13 H13A 0.9700
C13 H13B 0.9700
C14 C15 1.449(7)
C14 H14A 0.9700
C14 H14B 0.9700
C15 C16 1.512(5)
C15 H15A 0.9700
C15 H15B 0.9700
C16 H16A 0.9700
C16 H16B 0.9700
C17 C18 1.424(5)
C17 H17 0.9300
C18 C26 1.398(5)
C18 C19 1.406(4)
C19 C20 1.405(4)
C20 C21 1.373(5)
C20 H20 0.9300
C21 C25 1.374(5)
C22 C23 1.453(6)
C22 H22A 0.9700
C22 H22B 0.9700
C23 C24 1.168(6)
C24 H24 0.9300
C25 C26 1.339(5)
C25 H25 0.9300
C26 H26 0.9300
